data_4028914
loop_
_publ_author_name
'Piotrkowska, Barbara'
'My\'sli\'nska, Ma\/lgorzata'
'Gdaniec, Maria'
'Herman, Aleksander'
'Po\/lo\'nski, Tadeusz'

_publ_section_title
;
 Conformational Properties, Chiroptical Spectra, and Molecular
 Self-Assembly of 2,3-Piperazinodiones and Their Dithiono Analogues
;
_journal_issue 7
_journal_name_full 'The Journal of Organic Chemistry'
_journal_page_first 2852
_journal_page_last 2861
_journal_paper_doi 10.1021/jo800037w
_journal_volume 73
_journal_year 2008
_chemical_absolute_configuration syn
_chemical_formula_moiety 'C8 H12 N2 O2'
_chemical_formula_sum 'C8 H12 N2 O2'
_chemical_formula_weight 168.20
_chemical_melting_point_gt 573.15
_chemical_name_systematic
; 
(9R,10R)-2,3-Decahydrobenzopyrazinodione 
;
_space_group_IT_number 96
_symmetry_cell_setting tetragonal
_symmetry_space_group_name_Hall 'P 4nw 2abw'
_symmetry_space_group_name_H-M 'P 43 21 2'
_atom_sites_solution_hydrogens geom
_atom_sites_solution_primary direct
_atom_sites_solution_secondary difmap
_audit_creation_method SHELXL-97
_cell_angle_alpha 90.00
_cell_angle_beta 90.00
_cell_angle_gamma 90.00
_cell_formula_units_Z 4
_cell_length_a 6.6090(3)
_cell_length_b 6.6090(3)
_cell_length_c 18.8339(15)
_cell_measurement_reflns_used 3827
_cell_measurement_temperature 293(2)
_cell_measurement_theta_max 25
_cell_measurement_theta_min 4
_cell_volume 822.64(8)
_computing_cell_refinement
;
CrysAlis CCD
;
_computing_data_collection
;
CrysAlis CCD (Oxford Diffraction, 2007)
;
_computing_data_reduction
;
CrysAlis RED (Oxford Diffraction, 2007)
;
_computing_molecular_graphics
; Stereochemical Workstation (Siemens, 1989).
Mercury, Version 1.4
(Macrae et al., 2006)
;
_computing_publication_material SHELXL-97
_computing_structure_refinement 'SHELXL-97 (Sheldrick, 1997)'
_computing_structure_solution 'SHELXS-97 (Sheldrick, 1997)'
_diffrn_ambient_temperature 293(2)
_diffrn_measured_fraction_theta_full 0.996
_diffrn_measured_fraction_theta_max 0.986
_diffrn_measurement_device_type 'Kuma KM4CCD \k geometry'
_diffrn_measurement_method '\w scans'
_diffrn_radiation_monochromator graphite
_diffrn_radiation_source 'fine-focus sealed tube'
_diffrn_radiation_type MoK\a
_diffrn_radiation_wavelength 0.71073
_diffrn_reflns_av_R_equivalents 0.0206
_diffrn_reflns_av_sigmaI/netI 0.0174
_diffrn_reflns_limit_h_max 8
_diffrn_reflns_limit_h_min -8
_diffrn_reflns_limit_k_max 8
_diffrn_reflns_limit_k_min -7
_diffrn_reflns_limit_l_max 23
_diffrn_reflns_limit_l_min -21
_diffrn_reflns_number 3290
_diffrn_reflns_theta_full 25.00
_diffrn_reflns_theta_max 27.06
_diffrn_reflns_theta_min 4.33
_diffrn_standards_decay_% 0
_diffrn_standards_number 0
_exptl_absorpt_coefficient_mu 0.099
_exptl_absorpt_correction_type none
_exptl_crystal_colour colorless
_exptl_crystal_density_diffrn 1.358
_exptl_crystal_density_method 'not measured'
_exptl_crystal_description bipyramide
_exptl_crystal_F_000 360
_exptl_crystal_size_max 0.5
_exptl_crystal_size_mid 0.5
_exptl_crystal_size_min 0.3
_refine_diff_density_max 0.160
_refine_diff_density_min -0.139
_refine_diff_density_rms 0.049
_refine_ls_extinction_coef 0.109(12)
_refine_ls_extinction_expression Fc^*^=kFc[1+0.001xFc^2^\l^3^/sin(2\q)]^-1/4^
_refine_ls_extinction_method SHELXL
_refine_ls_goodness_of_fit_ref 1.096
_refine_ls_hydrogen_treatment constr
_refine_ls_matrix_type full
_refine_ls_number_parameters 56
_refine_ls_number_reflns 584
_refine_ls_number_restraints 0
_refine_ls_restrained_S_all 1.096
_refine_ls_R_factor_all 0.0471
_refine_ls_R_factor_gt 0.0367
_refine_ls_shift/su_max 0.001
_refine_ls_shift/su_mean 0.000
_refine_ls_structure_factor_coef Fsqd
_refine_ls_weighting_details 'calc w=1/[\s^2^(Fo^2^)+(0.0584P)^2^+0.0143P] where P=(Fo^2^+2Fc^2^)/3'
_refine_ls_weighting_scheme calc
_refine_ls_wR_factor_gt 0.0865
_refine_ls_wR_factor_ref 0.0962
_reflns_number_gt 483
_reflns_number_total 584
_reflns_threshold_expression I>2\s(I)
_cod_data_source_file jo800037wsup1.cif
_cod_data_source_block 1a
_cod_depositor_comments
;
The following automatic conversions were performed:

'_chemical_melting_point' tag was changed to
'_chemical_melting_point_gt' since the value was specified 'more
than' ('>') a certain temperature. The value '> 300C' was changed to
'573.15' - it was converted from degrees Celsius(C) to Kelvins(K).

Automatic conversion script
Id: cif_fix_values 1891 2012-01-12 08:04:46Z andrius 
;
_cod_original_sg_symbol_Hall 'P 4nw 2abw '
_cod_database_code 4028914

loop_
_symmetry_equiv_pos_as_xyz
'x, y, z'
'-x, -y, z+1/2'
'-y+1/2, x+1/2, z+3/4'
'y+1/2, -x+1/2, z+1/4'
'-x+1/2, y+1/2, -z+3/4'
'x+1/2, -y+1/2, -z+1/4'
'y, x, -z'
'-y, -x, -z+1/2'

loop_
_atom_site_label
_atom_site_type_symbol
_atom_site_fract_x
_atom_site_fract_y
_atom_site_fract_z
_atom_site_U_iso_or_equiv
_atom_site_adp_type
_atom_site_occupancy
_atom_site_symmetry_multiplicity
_atom_site_calc_flag
_atom_site_refinement_flags
O2 O -0.1708(3) 0.7199(2) 0.06860(6) 0.0661(6) Uani 1 1 d .
N1 N 0.1021(2) 0.9239(2) 0.05773(7) 0.0384(5) Uani 1 1 d .
H1A H 0.1497 0.8855 0.0980 0.046 Uiso 1 1 calc R
C2 C -0.0731(3) 0.8473(3) 0.03602(9) 0.0396(5) Uani 1 1 d .
C3 C 0.2176(2) 1.0706(2) 0.01603(8) 0.0314(5) Uani 1 1 d .
H3A H 0.2859 0.9983 -0.0226 0.038 Uiso 1 1 calc R
C4 C 0.3767(3) 1.1770(3) 0.06030(9) 0.0463(6) Uani 1 1 d .
H4A H 0.4738 1.0789 0.0778 0.056 Uiso 1 1 calc R
H4B H 0.3132 1.2415 0.1008 0.056 Uiso 1 1 calc R
C5 C 0.4848(3) 1.3350(3) 0.01568(10) 0.0486(6) Uani 1 1 d .
H5A H 0.5582 1.2687 -0.0224 0.058 Uiso 1 1 calc R
H5B H 0.5820 1.4068 0.0449 0.058 Uiso 1 1 calc R

loop_
_atom_site_aniso_label
_atom_site_aniso_U_11
_atom_site_aniso_U_22
_atom_site_aniso_U_33
_atom_site_aniso_U_23
_atom_site_aniso_U_13
_atom_site_aniso_U_12
O2 0.0803(11) 0.0655(11) 0.0525(8) 0.0146(8) 0.0048(7) -0.0332(9)
N1 0.0485(10) 0.0356(8) 0.0311(7) 0.0087(6) -0.0088(7) -0.0057(7)
C2 0.0485(11) 0.0371(9) 0.0331(8) 0.0004(8) 0.0037(8) -0.0092(9)
C3 0.0323(9) 0.0309(9) 0.0309(7) 0.0000(7) -0.0017(7) -0.0011(8)
C4 0.0451(12) 0.0466(12) 0.0472(10) 0.0007(9) -0.0156(9) -0.0072(9)
C5 0.0361(11) 0.0525(12) 0.0572(12) -0.0070(10) -0.0028(9) -0.0116(10)

loop_
_atom_type_symbol
_atom_type_description
_atom_type_scat_dispersion_real
_atom_type_scat_dispersion_imag
_atom_type_scat_source
C C 0.0033 0.0016 'International Tables Vol C Tables 4.2.6.8 and 6.1.1.4'
H H 0.0000 0.0000 'International Tables Vol C Tables 4.2.6.8 and 6.1.1.4'
N N 0.0061 0.0033 'International Tables Vol C Tables 4.2.6.8 and 6.1.1.4'
O O 0.0106 0.0060 'International Tables Vol C Tables 4.2.6.8 and 6.1.1.4'

loop_
_geom_angle_atom_site_label_1
_geom_angle_atom_site_label_2
_geom_angle_atom_site_label_3
_geom_angle
_geom_angle_site_symmetry_1
_geom_angle_site_symmetry_3
C2 N1 C3 122.84(13) . .
C2 N1 H1A 118.6 . .
C3 N1 H1A 118.6 . .
O2 C2 N1 124.53(17) . .
O2 C2 C2 119.57(12) . 7_465
N1 C2 C2 115.90(9) . 7_465
N1 C3 C3 107.90(11) . 7_465
N1 C3 C4 111.99(12) . .
C3 C3 C4 111.74(11) 7_465 .
N1 C3 H3A 108.4 . .
C3 C3 H3A 108.4 7_465 .
C4 C3 H3A 108.4 . .
C3 C4 C5 109.94(13) . .
C3 C4 H4A 109.7 . .
C5 C4 H4A 109.7 . .
C3 C4 H4B 109.7 . .
C5 C4 H4B 109.7 . .
H4A C4 H4B 108.2 . .
C4 C5 C5 110.88(14) . 7_465
C4 C5 H5A 109.5 . .
C5 C5 H5A 109.5 7_465 .
C4 C5 H5B 109.5 . .
C5 C5 H5B 109.5 7_465 .
H5A C5 H5B 108.1 . .

loop_
_geom_bond_atom_site_label_1
_geom_bond_atom_site_label_2
_geom_bond_distance
_geom_bond_site_symmetry_2
O2 C2 1.226(2) .
N1 C2 1.328(2) .
N1 C3 1.463(2) .
N1 H1A 0.8600 .
C2 C2 1.547(4) 7_465
C3 C3 1.501(3) 7_465
C3 C4 1.515(2) .
C3 H3A 0.9800 .
C4 C5 1.519(3) .
C4 H4A 0.9700 .
C4 H4B 0.9700 .
C5 C5 1.520(4) 7_465
C5 H5A 0.9700 .
C5 H5B 0.9700 .

loop_
_geom_hbond_atom_site_label_D
_geom_hbond_atom_site_label_H
_geom_hbond_atom_site_label_A
_geom_hbond_distance_DH
_geom_hbond_distance_HA
_geom_hbond_distance_DA
_geom_hbond_angle_DHA
_geom_hbond_site_symmetry_A
C5 H5B O2 0.97 2.67 3.556(2) 151 1_665
N1 H1A O2 0.86 2.09 2.9291(18) 166 6_565

loop_
_geom_torsion_atom_site_label_1
_geom_torsion_atom_site_label_2
_geom_torsion_atom_site_label_3
_geom_torsion_atom_site_label_4
_geom_torsion
_geom_torsion_site_symmetry_1
_geom_torsion_site_symmetry_3
_geom_torsion_site_symmetry_4
C3 N1 C2 O2 177.79(17) . . .
C3 N1 C2 C2 -1.5(3) . . 7_465
C2 N1 C3 C3 40.5(2) . . 7_465
C2 N1 C3 C4 163.84(17) . . .
N1 C3 C4 C5 -177.09(15) . . .
C3 C3 C4 C5 -55.9(2) 7_465 . .
C3 C4 C5 C5 56.5(2) . . 7_465
N1 C2 C2 N1 -20.0(4) . 7_465 7_465
O2 C2 C2 O2 -18.7(4) . 7_465 7_465
N1 C3 C3 N1 -56.6(2) . 7_465 7_465
